data_7035209
loop_
_publ_author_name
'Yang, Xi'
'Wang, Shanshan'
'Ghiviriga, Ion'
'Abboud, Khalil A.'
'Veige, Adam S.'

_publ_section_title
;
 Organogold oligomers: exploiting iClick and aurophilic cluster formation
 to prepare solution stable Au4 repeating units.
;
_journal_issue 25
_journal_name_full 'Dalton transactions (Cambridge, England : 2003)'
_journal_page_first 11437
_journal_page_last 11443
_journal_paper_doi 10.1039/c5dt00282f
_journal_volume 44
_journal_year 2015
_chemical_formula_moiety 'C82 H64 N6 P4 Au4, 4(C1 H1 Cl3)'
_chemical_formula_sum 'C86 H68 Au4 Cl12 N6 P4'
_chemical_formula_weight 2522.61
_space_group_IT_number 2
_symmetry_cell_setting triclinic
_symmetry_space_group_name_Hall '-P 1'
_symmetry_space_group_name_H-M 'P -1'
_atom_sites_solution_hydrogens geom
_atom_sites_solution_primary direct
_atom_sites_solution_secondary difmap
_audit_creation_method SHELXL-97
_audit_update_record
;
2014-12-02 deposited with the CCDC.
2015-05-19 downloaded from the CCDC.
;
_cell_angle_alpha 91.385(1)
_cell_angle_beta 106.155(1)
_cell_angle_gamma 112.428(1)
_cell_formula_units_Z 1
_cell_length_a 12.4497(8)
_cell_length_b 12.8216(8)
_cell_length_c 15.5296(10)
_cell_measurement_reflns_used 9687
_cell_measurement_temperature 100(2)
_cell_measurement_theta_max 28.0
_cell_measurement_theta_min 2.0
_cell_volume 2177.1(2)
_computing_cell_refinement 'Bruker APEX2'
_computing_data_collection 'Bruker APEX2 (Bruker, 2008)'
_computing_data_reduction 'Bruker SAINT (Bruker, 2008)'
_computing_molecular_graphics 'Bruker SHELXTL'
_computing_publication_material 'Bruker SHELXTL'
_computing_structure_refinement 'Bruker SHELXTL'
_computing_structure_solution 'Bruker SHELXTL (Bruker, 2008)'
_diffrn_ambient_temperature 100(2)
_diffrn_measured_fraction_theta_full 1.000
_diffrn_measured_fraction_theta_max 1.000
_diffrn_measurement_device_type 'Bruker APEX-II DUO'
_diffrn_measurement_method 'phi and omega scans'
_diffrn_radiation_monochromator 'Bruker Triumph'
_diffrn_radiation_source 'fine-focus sealed tube'
_diffrn_radiation_type MoK\a
_diffrn_radiation_wavelength 0.71073
_diffrn_reflns_av_R_equivalents 0.0498
_diffrn_reflns_av_sigmaI/netI 0.0252
_diffrn_reflns_limit_h_max 16
_diffrn_reflns_limit_h_min -16
_diffrn_reflns_limit_k_max 16
_diffrn_reflns_limit_k_min -16
_diffrn_reflns_limit_l_max 20
_diffrn_reflns_limit_l_min -20
_diffrn_reflns_number 54170
_diffrn_reflns_theta_full 27.50
_diffrn_reflns_theta_max 27.50
_diffrn_reflns_theta_min 1.38
_diffrn_standards_interval_count 0
_diffrn_standards_interval_time 0
_diffrn_standards_number 0
_exptl_absorpt_coefficient_mu 7.208
_exptl_absorpt_correction_T_max 0.6595
_exptl_absorpt_correction_T_min 0.3398
_exptl_absorpt_correction_type integration
_exptl_absorpt_process_details 'based on measured indexed crystal faces, Bruker SHELXTL  v6.14 (Bruker 2008)'
_exptl_crystal_colour colourless
_exptl_crystal_density_diffrn 1.924
_exptl_crystal_density_method 'not measured'
_exptl_crystal_description plates
_exptl_crystal_F_000 1206
_exptl_crystal_size_max 0.19
_exptl_crystal_size_mid 0.09
_exptl_crystal_size_min 0.06
_refine_diff_density_max 5.863
_refine_diff_density_min -2.366
_refine_diff_density_rms 0.162
_refine_ls_extinction_method none
_refine_ls_goodness_of_fit_ref 1.058
_refine_ls_hydrogen_treatment constr
_refine_ls_matrix_type full
_refine_ls_number_parameters 499
_refine_ls_number_reflns 10005
_refine_ls_number_restraints 0
_refine_ls_restrained_S_all 1.058
_refine_ls_R_factor_all 0.0317
_refine_ls_R_factor_gt 0.0285
_refine_ls_shift/su_max 0.004
_refine_ls_shift/su_mean 0.000
_refine_ls_structure_factor_coef Fsqd
_refine_ls_weighting_details 'calc w=1/[\s^2^(Fo^2^)+(0.0309P)^2^+13.1838P] where P=(Fo^2^+2Fc^2^)/3'
_refine_ls_weighting_scheme calc
_refine_ls_wR_factor_gt 0.0728
_refine_ls_wR_factor_ref 0.0745
_reflns_number_gt 9177
_reflns_number_total 10005
_reflns_threshold_expression I>2\s(I)
_cod_data_source_file c5dt00282f2.cif
_cod_data_source_block xy06
_cod_depositor_comments 'Adding full bibliography for 7035209--7035211.cif.'
_cod_original_sg_symbol_H-M P-1
_cod_database_code 7035209

loop_
_symmetry_equiv_pos_as_xyz
'x, y, z'
'-x, -y, -z'

loop_
_atom_site_label
_atom_site_type_symbol
_atom_site_fract_x
_atom_site_fract_y
_atom_site_fract_z
_atom_site_U_iso_or_equiv
_atom_site_adp_type
_atom_site_occupancy
_atom_site_symmetry_multiplicity
_atom_site_calc_flag
_atom_site_refinement_flags
Au1 Au 0.874802(14) 0.210389(13) 0.793448(11) 0.01509(5) Uani 1 1 d .
Au2 Au 1.087363(13) 0.322598(12) 1.012463(10) 0.01146(5) Uani 1 1 d .
P1 P 0.68407(10) 0.08194(9) 0.77155(8) 0.0163(2) Uani 1 1 d .
P2 P 1.01026(10) 0.29751(9) 1.13128(7) 0.0128(2) Uani 1 1 d .
N1 N 1.0541(3) 0.3133(3) 0.8170(2) 0.0129(7) Uani 1 1 d .
N2 N 1.1072(3) 0.3407(3) 0.7506(2) 0.0151(7) Uani 1 1 d .
N3 N 1.2272(3) 0.3897(3) 0.7889(2) 0.0143(7) Uani 1 1 d .
C1 C 1.1405(4) 0.3454(3) 0.9000(3) 0.0133(8) Uani 1 1 d .
C2 C 1.2518(4) 0.3937(3) 0.8808(3) 0.0117(7) Uani 1 1 d .
C3 C 1.3777(4) 0.4454(3) 0.9418(3) 0.0126(7) Uani 1 1 d .
C4 C 1.4044(4) 0.4583(3) 1.0363(3) 0.0142(8) Uani 1 1 d .
H4A H 1.3397 0.4297 1.0620 0.017 Uiso 1 1 calc R
C5 C 1.4755(2) 0.4877(2) 0.90702(17) 0.0145(8) Uani 1 1 d .
H5A H 1.4599 0.4794 0.8432 0.017 Uiso 1 1 calc R
C6 C 1.0986(2) 0.4051(2) 1.23082(17) 0.0152(8) Uani 1 1 d R
C7 C 1.0532(2) 0.4786(2) 1.26154(17) 0.0194(9) Uani 1 1 d R
H7A H 0.9743 0.4746 1.2295 0.023 Uiso 1 1 d R
C8 C 1.1254(5) 0.5578(4) 1.3398(3) 0.0233(10) Uani 1 1 d .
H8A H 1.0955 0.6082 1.3607 0.028 Uiso 1 1 calc R
C9 C 1.2387(5) 0.5635(4) 1.3866(3) 0.0262(10) Uani 1 1 d .
H9A H 1.2861 0.6166 1.4404 0.031 Uiso 1 1 calc R
C10 C 1.2850(5) 0.4923(4) 1.3558(3) 0.0262(10) Uani 1 1 d .
H10A H 1.3641 0.4971 1.3881 0.031 Uiso 1 1 calc R
C11 C 1.2153(4) 0.4140(4) 1.2778(3) 0.0223(9) Uani 1 1 d .
H11A H 1.2474 0.3661 1.2562 0.027 Uiso 1 1 calc R
C12 C 0.9934(4) 0.1640(4) 1.1752(3) 0.0154(8) Uani 1 1 d .
C13 C 0.9917(4) 0.1508(4) 1.2640(3) 0.0179(8) Uani 1 1 d .
H13A H 1.0052 0.2144 1.3046 0.022 Uiso 1 1 calc R
C14 C 0.9704(4) 0.0457(4) 1.2931(3) 0.0216(9) Uani 1 1 d .
H14A H 0.9674 0.0369 1.3531 0.026 Uiso 1 1 calc R
C15 C 0.9532(4) -0.0473(4) 1.2344(3) 0.0199(9) Uani 1 1 d .
H15A H 0.9377 -0.1196 1.2544 0.024 Uiso 1 1 calc R
C16 C 0.9586(4) -0.0352(4) 1.1473(3) 0.0179(8) Uani 1 1 d .
H16A H 0.9493 -0.0981 1.1080 0.021 Uiso 1 1 calc R
C17 C 0.9782(4) 0.0713(4) 1.1177(3) 0.0174(8) Uani 1 1 d .
H17A H 0.9809 0.0799 1.0577 0.021 Uiso 1 1 calc R
C18 C 0.8585(4) 0.2974(3) 1.0960(3) 0.0157(8) Uani 1 1 d .
C19 C 0.8251(4) 0.3437(4) 1.0172(3) 0.0179(8) Uani 1 1 d .
H19A H 0.8808 0.3736 0.9839 0.022 Uiso 1 1 calc R
C20 C 0.7097(4) 0.3455(4) 0.9881(3) 0.0237(10) Uani 1 1 d .
H20A H 0.6868 0.3775 0.9351 0.028 Uiso 1 1 calc R
C21 C 0.6278(4) 0.3008(4) 1.0361(4) 0.0251(10) Uani 1 1 d .
H21A H 0.5487 0.3015 1.0153 0.030 Uiso 1 1 calc R
C22 C 0.6603(4) 0.2554(4) 1.1137(4) 0.0278(11) Uani 1 1 d .
H22A H 0.6038 0.2252 1.1464 0.033 Uiso 1 1 calc R
C23 C 0.7765(4) 0.2537(4) 1.1446(4) 0.0228(9) Uani 1 1 d .
H23A H 0.7992 0.2229 1.1984 0.027 Uiso 1 1 calc R
C24 C 0.6778(4) -0.0012(4) 0.8653(3) 0.0169(8) Uani 1 1 d .
C25 C 0.7111(4) -0.0936(4) 0.8674(3) 0.0233(9) Uani 1 1 d .
H25A H 0.7336 -0.1155 0.8185 0.028 Uiso 1 1 calc R
C26 C 0.7115(4) -0.1533(4) 0.9401(4) 0.0261(10) Uani 1 1 d .
H26A H 0.7345 -0.2159 0.9409 0.031 Uiso 1 1 calc R
C27 C 0.6786(4) -0.1230(4) 1.0117(4) 0.0255(10) Uani 1 1 d .
H27A H 0.6771 -0.1656 1.0608 0.031 Uiso 1 1 calc R
C28 C 0.6476(4) -0.0292(4) 1.0112(3) 0.0245(10) Uani 1 1 d .
H28A H 0.6262 -0.0071 1.0606 0.029 Uiso 1 1 calc R
C29 C 0.6481(4) 0.0318(4) 0.9386(3) 0.0198(9) Uani 1 1 d .
H29A H 0.6281 0.0963 0.9389 0.024 Uiso 1 1 calc R
C30 C 0.5688(4) 0.1380(4) 0.7619(3) 0.0181(8) Uani 1 1 d .
C31 C 0.5954(4) 0.2505(4) 0.7474(3) 0.0201(9) Uani 1 1 d .
H31A H 0.6737 0.2969 0.7432 0.024 Uiso 1 1 calc R
C32 C 0.5078(5) 0.2952(5) 0.7391(3) 0.0265(10) Uani 1 1 d .
H32A H 0.5266 0.3722 0.7295 0.032 Uiso 1 1 calc R
C33 C 0.3932(5) 0.2275(5) 0.7448(4) 0.0293(11) Uani 1 1 d .
H33A H 0.3333 0.2580 0.7390 0.035 Uiso 1 1 calc R
C34 C 0.3665(5) 0.1158(5) 0.7588(4) 0.0323(12) Uani 1 1 d .
H34A H 0.2879 0.0695 0.7625 0.039 Uiso 1 1 calc R
C35 C 0.4526(4) 0.0703(5) 0.7675(4) 0.0272(10) Uani 1 1 d .
H35A H 0.4332 -0.0067 0.7773 0.033 Uiso 1 1 calc R
C36 C 0.6306(4) -0.0218(4) 0.6696(3) 0.0208(9) Uani 1 1 d .
C37 C 0.7140(5) -0.0599(5) 0.6521(4) 0.0333(12) Uani 1 1 d .
H37A H 0.7958 -0.0309 0.6916 0.040 Uiso 1 1 calc R
C38 C 0.6775(6) -0.1411(5) 0.5762(5) 0.0438(16) Uani 1 1 d .
H38A H 0.7340 -0.1684 0.5649 0.053 Uiso 1 1 calc R
C39 C 0.5597(6) -0.1813(5) 0.5180(4) 0.0402(14) Uani 1 1 d .
H39A H 0.5352 -0.2360 0.4662 0.048 Uiso 1 1 calc R
C40 C 0.4768(6) -0.1422(4) 0.5348(4) 0.0341(12) Uani 1 1 d .
H40A H 0.3957 -0.1696 0.4944 0.041 Uiso 1 1 calc R
C41 C 0.5126(5) -0.0627(4) 0.6109(3) 0.0261(10) Uani 1 1 d .
H41A H 0.4556 -0.0363 0.6225 0.031 Uiso 1 1 calc R
Cl1 Cl 1.24792(13) 0.62584(13) 0.62601(9) 0.0348(3) Uani 1 1 d .
Cl2 Cl 1.36211(15) 0.47504(14) 0.59475(11) 0.0435(3) Uani 1 1 d .
Cl3 Cl 1.49953(12) 0.67689(12) 0.72852(10) 0.0388(3) Uani 1 1 d .
C42 C 1.3538(4) 0.5680(4) 0.6761(3) 0.0268(10) Uani 1 1 d .
H42A H 1.3259 0.5233 0.7235 0.032 Uiso 1 1 calc R
Cl4 Cl 1.10542(13) 0.16963(12) 0.54245(9) 0.0330(3) Uani 1 1 d .
Cl5 Cl 0.85861(16) 0.14094(17) 0.52340(16) 0.0614(5) Uani 1 1 d .
Cl6 Cl 1.01944(13) 0.33995(11) 0.46934(9) 0.0326(3) Uani 1 1 d .
C43 C 1.0100(5) 0.2411(4) 0.5459(3) 0.0249(10) Uani 1 1 d .
H43A H 1.0378 0.2833 0.6084 0.030 Uiso 1 1 calc R

loop_
_atom_site_aniso_label
_atom_site_aniso_U_11
_atom_site_aniso_U_22
_atom_site_aniso_U_33
_atom_site_aniso_U_23
_atom_site_aniso_U_13
_atom_site_aniso_U_12
Au1 0.01332(8) 0.01395(8) 0.01683(9) 0.00143(6) 0.00460(6) 0.00439(6)
Au2 0.01195(8) 0.01184(7) 0.01108(8) 0.00120(5) 0.00451(6) 0.00469(6)
P1 0.0143(5) 0.0148(5) 0.0187(5) 0.0010(4) 0.0047(4) 0.0052(4)
P2 0.0147(5) 0.0126(5) 0.0120(5) 0.0009(4) 0.0052(4) 0.0058(4)
N1 0.0156(17) 0.0108(15) 0.0118(16) 0.0002(12) 0.0029(13) 0.0059(13)
N2 0.0136(17) 0.0163(17) 0.0133(17) 0.0015(13) 0.0032(13) 0.0045(14)
N3 0.0129(16) 0.0151(16) 0.0118(16) 0.0011(13) 0.0031(13) 0.0028(13)
C1 0.017(2) 0.0096(17) 0.0139(19) 0.0017(14) 0.0052(16) 0.0055(15)
C2 0.0114(18) 0.0097(17) 0.0125(18) 0.0004(14) 0.0027(15) 0.0036(14)
C3 0.0138(19) 0.0080(16) 0.0129(19) -0.0003(14) 0.0002(15) 0.0040(15)
C4 0.0150(19) 0.0126(18) 0.015(2) 0.0027(15) 0.0049(16) 0.0058(15)
C5 0.017(2) 0.0152(19) 0.0112(18) 0.0014(15) 0.0029(15) 0.0070(16)
C6 0.019(2) 0.0130(18) 0.015(2) 0.0021(15) 0.0076(16) 0.0065(16)
C7 0.025(2) 0.016(2) 0.019(2) 0.0012(16) 0.0082(18) 0.0092(18)
C8 0.038(3) 0.013(2) 0.022(2) 0.0013(17) 0.015(2) 0.0097(19)
C9 0.034(3) 0.018(2) 0.018(2) -0.0007(17) 0.007(2) 0.002(2)
C10 0.020(2) 0.024(2) 0.024(2) 0.0002(19) 0.0007(19) 0.0017(19)
C11 0.021(2) 0.022(2) 0.023(2) -0.0012(18) 0.0062(18) 0.0079(18)
C12 0.016(2) 0.0176(19) 0.015(2) 0.0023(16) 0.0048(16) 0.0092(16)
C13 0.021(2) 0.0156(19) 0.016(2) -0.0009(16) 0.0066(17) 0.0059(17)
C14 0.026(2) 0.022(2) 0.019(2) 0.0062(17) 0.0085(18) 0.0105(19)
C15 0.017(2) 0.016(2) 0.028(2) 0.0069(17) 0.0062(18) 0.0082(17)
C16 0.018(2) 0.0133(19) 0.021(2) -0.0012(16) 0.0022(17) 0.0080(16)
C17 0.018(2) 0.018(2) 0.016(2) 0.0008(16) 0.0031(16) 0.0077(17)
C18 0.0151(19) 0.0131(18) 0.019(2) -0.0014(15) 0.0052(16) 0.0060(16)
C19 0.021(2) 0.0131(19) 0.019(2) -0.0022(16) 0.0037(17) 0.0075(17)
C20 0.026(2) 0.020(2) 0.026(2) -0.0020(18) 0.0015(19) 0.0149(19)
C21 0.014(2) 0.017(2) 0.041(3) -0.0074(19) 0.0027(19) 0.0079(17)
C22 0.019(2) 0.021(2) 0.046(3) 0.001(2) 0.016(2) 0.0062(19)
C23 0.025(2) 0.020(2) 0.029(3) 0.0056(18) 0.015(2) 0.0105(19)
C24 0.0124(19) 0.0129(18) 0.021(2) 0.0016(16) 0.0019(16) 0.0024(15)
C25 0.021(2) 0.020(2) 0.028(2) -0.0014(18) 0.0046(19) 0.0102(18)
C26 0.023(2) 0.014(2) 0.036(3) 0.0013(19) -0.003(2) 0.0095(18)
C27 0.017(2) 0.020(2) 0.029(3) 0.0082(19) -0.0001(19) 0.0019(18)
C28 0.023(2) 0.023(2) 0.024(2) 0.0048(19) 0.0087(19) 0.0051(19)
C29 0.020(2) 0.0127(19) 0.024(2) 0.0009(16) 0.0053(18) 0.0052(17)
C30 0.015(2) 0.022(2) 0.017(2) 0.0012(16) 0.0025(16) 0.0087(17)
C31 0.020(2) 0.026(2) 0.016(2) 0.0049(17) 0.0045(17) 0.0117(19)
C32 0.034(3) 0.030(3) 0.023(2) 0.0049(19) 0.007(2) 0.022(2)
C33 0.026(3) 0.043(3) 0.025(2) 0.002(2) 0.002(2) 0.025(2)
C34 0.016(2) 0.045(3) 0.034(3) 0.004(2) 0.006(2) 0.012(2)
C35 0.019(2) 0.030(3) 0.031(3) 0.008(2) 0.007(2) 0.009(2)
C36 0.019(2) 0.017(2) 0.019(2) 0.0001(17) 0.0067(18) 0.0001(17)
C37 0.022(2) 0.035(3) 0.034(3) -0.013(2) 0.013(2) 0.000(2)
C38 0.040(3) 0.037(3) 0.048(4) -0.016(3) 0.028(3) 0.000(3)
C39 0.051(4) 0.030(3) 0.025(3) -0.007(2) 0.016(3) -0.001(3)
C40 0.039(3) 0.023(2) 0.022(3) -0.002(2) -0.003(2) 0.003(2)
C41 0.027(2) 0.019(2) 0.025(2) 0.0027(18) 0.000(2) 0.0078(19)
Cl1 0.0362(7) 0.0468(8) 0.0272(6) 0.0100(6) 0.0069(5) 0.0247(6)
Cl2 0.0484(9) 0.0458(8) 0.0369(8) 0.0023(6) -0.0012(6) 0.0302(7)
Cl3 0.0243(6) 0.0367(7) 0.0403(8) 0.0099(6) 0.0055(5) -0.0006(5)
C42 0.021(2) 0.030(3) 0.023(2) 0.011(2) 0.0028(19) 0.007(2)
Cl4 0.0428(7) 0.0353(7) 0.0297(6) 0.0062(5) 0.0126(6) 0.0241(6)
Cl5 0.0324(8) 0.0556(10) 0.0853(14) 0.0143(10) 0.0213(9) 0.0041(7)
Cl6 0.0438(7) 0.0328(6) 0.0254(6) 0.0072(5) 0.0093(5) 0.0207(6)
C43 0.028(2) 0.029(2) 0.017(2) 0.0012(18) 0.0064(19) 0.012(2)

loop_
_atom_type_symbol
_atom_type_description
_atom_type_scat_dispersion_real
_atom_type_scat_dispersion_imag
_atom_type_scat_source
C C 0.0033 0.0016 'International Tables Vol C Tables 4.2.6.8 and 6.1.1.4'
H H 0.0000 0.0000 'International Tables Vol C Tables 4.2.6.8 and 6.1.1.4'
N N 0.0061 0.0033 'International Tables Vol C Tables 4.2.6.8 and 6.1.1.4'
P P 0.1023 0.0942 'International Tables Vol C Tables 4.2.6.8 and 6.1.1.4'
Cl Cl 0.1484 0.1585 'International Tables Vol C Tables 4.2.6.8 and 6.1.1.4'
Au Au -2.0133 8.8022 'International Tables Vol C Tables 4.2.6.8 and 6.1.1.4'

loop_
_geom_angle_atom_site_label_1
_geom_angle_atom_site_label_2
_geom_angle_atom_site_label_3
_geom_angle
_geom_angle_site_symmetry_1
N1 Au1 P1 173.81(10) .
C1 Au2 P2 174.50(12) .
C30 P1 C24 105.5(2) .
C30 P1 C36 106.6(2) .
C24 P1 C36 105.7(2) .
C30 P1 Au1 116.27(15) .
C24 P1 Au1 110.55(14) .
C36 P1 Au1 111.51(15) .
C18 P2 C6 106.44(16) .
C18 P2 C12 105.9(2) .
C6 P2 C12 103.83(17) .
C18 P2 Au2 109.63(15) .
C6 P2 Au2 115.63(9) .
C12 P2 Au2 114.62(14) .
N2 N1 C1 110.6(3) .
N2 N1 Au1 123.8(3) .
C1 N1 Au1 124.5(3) .
N3 N2 N1 108.4(3) .
N3 N2 H43A 118.3 .
N1 N2 H43A 131.2 .
N2 N3 C2 108.3(3) .
N2 N3 H42A 115.9 .
C2 N3 H42A 124.4 .
N1 C1 C2 104.0(3) .
N1 C1 Au2 119.4(3) .
C2 C1 Au2 136.5(3) .
N3 C2 C1 108.6(4) .
N3 C2 C3 121.0(4) .
C1 C2 C3 130.4(4) .
C5 C3 C4 117.7(4) .
C5 C3 C2 120.4(3) .
C4 C3 C2 121.9(4) .
C5 C4 C3 120.9(4) 2_867
C5 C4 H4A 119.6 2_867
C3 C4 H4A 119.6 .
C4 C5 C3 121.5(3) 2_867
C4 C5 H5A 119.3 2_867
C3 C5 H5A 119.3 .
C11 C6 C7 119.4(2) .
C11 C6 P2 118.2(3) .
C7 C6 P2 122.38(9) .
C8 C7 C6 119.2(2) .
C8 C7 H7A 120.4 .
C6 C7 H7A 120.4 .
C9 C8 C7 120.7(4) .
C9 C8 H8A 119.6 .
C7 C8 H8A 119.6 .
C8 C9 C10 120.4(4) .
C8 C9 H9A 119.8 .
C10 C9 H9A 119.8 .
C11 C10 C9 119.8(5) .
C11 C10 H10A 120.1 .
C9 C10 H10A 120.1 .
C10 C11 C6 120.5(4) .
C10 C11 H11A 119.8 .
C6 C11 H11A 119.8 .
C17 C12 C13 119.1(4) .
C17 C12 P2 118.8(3) .
C13 C12 P2 122.1(3) .
C14 C13 C12 120.5(4) .
C14 C13 H13A 119.8 .
C12 C13 H13A 119.8 .
C13 C14 C15 120.0(4) .
C13 C14 H14A 120.0 .
C15 C14 H14A 120.0 .
C16 C15 C14 120.5(4) .
C16 C15 H15A 119.8 .
C14 C15 H15A 119.8 .
C15 C16 C17 119.2(4) .
C15 C16 H16A 120.4 .
C17 C16 H16A 120.4 .
C12 C17 C16 120.8(4) .
C12 C17 H17A 119.6 .
C16 C17 H17A 119.6 .
C23 C18 C19 120.1(4) .
C23 C18 P2 122.2(4) .
C19 C18 P2 117.7(3) .
C20 C19 C18 119.5(4) .
C20 C19 H19A 120.3 .
C18 C19 H19A 120.3 .
C21 C20 C19 120.3(5) .
C21 C20 H20A 119.8 .
C19 C20 H20A 119.8 .
C22 C21 C20 120.4(4) .
C22 C21 H21A 119.8 .
C20 C21 H21A 119.8 .
C21 C22 C23 120.2(5) .
C21 C22 H22A 119.9 .
C23 C22 H22A 119.9 .
C18 C23 C22 119.6(5) .
C18 C23 H23A 120.2 .
C22 C23 H23A 120.2 .
C29 C24 C25 119.1(4) .
C29 C24 P1 120.4(3) .
C25 C24 P1 120.3(4) .
C26 C25 C24 120.3(5) .
C26 C25 H25A 119.8 .
C24 C25 H25A 119.8 .
C25 C26 C27 120.7(4) .
C25 C26 H26A 119.6 .
C27 C26 H26A 119.6 .
C26 C27 C28 119.5(5) .
C26 C27 H27A 120.3 .
C28 C27 H27A 120.3 .
C29 C28 C27 120.1(5) .
C29 C28 H28A 120.0 .
C27 C28 H28A 120.0 .
C28 C29 C24 120.2(4) .
C28 C29 H29A 119.9 .
C24 C29 H29A 119.9 .
C31 C30 C35 119.2(4) .
C31 C30 P1 119.1(3) .
C35 C30 P1 121.7(4) .
C30 C31 C32 120.2(4) .
C30 C31 H31A 119.9 .
C32 C31 H31A 119.9 .
C33 C32 C31 120.2(5) .
C33 C32 H32A 119.9 .
C31 C32 H32A 119.9 .
C34 C33 C32 119.7(5) .
C34 C33 H33A 120.2 .
C32 C33 H33A 120.2 .
C33 C34 C35 120.8(5) .
C33 C34 H34A 119.6 .
C35 C34 H34A 119.6 .
C34 C35 C30 120.0(5) .
C34 C35 H35A 120.0 .
C30 C35 H35A 120.0 .
C41 C36 C37 119.7(5) .
C41 C36 P1 122.9(4) .
C37 C36 P1 117.4(4) .
C36 C37 C38 119.9(5) .
C36 C37 H37A 120.1 .
C38 C37 H37A 120.1 .
C39 C38 C37 120.0(6) .
C39 C38 H38A 120.0 .
C37 C38 H38A 120.0 .
C38 C39 C40 120.1(5) .
C38 C39 H39A 120.0 .
C40 C39 H39A 120.0 .
C39 C40 C41 119.9(5) .
C39 C40 H40A 120.0 .
C41 C40 H40A 120.0 .
C36 C41 C40 120.4(5) .
C36 C41 H41A 119.8 .
C40 C41 H41A 119.8 .
Cl3 C42 Cl1 110.7(3) .
Cl3 C42 Cl2 109.9(3) .
Cl1 C42 Cl2 110.8(3) .
Cl3 C42 H42A 108.4 .
Cl1 C42 H42A 108.4 .
Cl2 C42 H42A 108.4 .
Cl6 C43 Cl5 111.0(3) .
Cl6 C43 Cl4 111.2(3) .
Cl5 C43 Cl4 109.6(3) .
Cl6 C43 H43A 108.3 .
Cl5 C43 H43A 108.3 .
Cl4 C43 H43A 108.3 .

loop_
_geom_bond_atom_site_label_1
_geom_bond_atom_site_label_2
_geom_bond_distance
_geom_bond_site_symmetry_2
Au1 N1 2.033(4) .
Au1 P1 2.2374(11) .
Au2 C1 2.023(4) .
Au2 P2 2.2822(10) .
P1 C30 1.809(5) .
P1 C24 1.826(5) .
P1 C36 1.832(5) .
P2 C18 1.814(4) .
P2 C6 1.815(3) .
P2 C12 1.817(4) .
N1 N2 1.357(5) .
N1 C1 1.362(5) .
N2 N3 1.323(5) .
N2 H43A 2.1308 .
N3 C2 1.368(5) .
N3 H42A 2.1573 .
C1 C2 1.407(6) .
C2 C3 1.464(6) .
C3 C5 1.395(5) .
C3 C4 1.402(6) .
C4 C5 1.392(5) 2_867
C4 H4A 0.9500 .
C5 C4 1.392(5) 2_867
C5 H5A 0.9500 .
C6 C11 1.392(5) .
C6 C7 1.4037 .
C7 C8 1.397(5) .
C7 H7A 0.9500 .
C8 C9 1.368(8) .
C8 H8A 0.9500 .
C9 C10 1.389(7) .
C9 H9A 0.9500 .
C10 C11 1.385(7) .
C10 H10A 0.9500 .
C11 H11A 0.9500 .
C12 C17 1.388(6) .
C12 C13 1.399(6) .
C13 C14 1.383(6) .
C13 H13A 0.9500 .
C14 C15 1.394(7) .
C14 H14A 0.9500 .
C15 C16 1.382(7) .
C15 H15A 0.9500 .
C16 C17 1.404(6) .
C16 H16A 0.9500 .
C17 H17A 0.9500 .
C18 C23 1.392(6) .
C18 C19 1.402(6) .
C19 C20 1.391(6) .
C19 H19A 0.9500 .
C20 C21 1.386(7) .
C20 H20A 0.9500 .
C21 C22 1.378(8) .
C21 H21A 0.9500 .
C22 C23 1.401(7) .
C22 H22A 0.9500 .
C23 H23A 0.9500 .
C24 C29 1.394(6) .
C24 C25 1.395(6) .
C25 C26 1.379(7) .
C25 H25A 0.9500 .
C26 C27 1.381(8) .
C26 H26A 0.9500 .
C27 C28 1.396(7) .
C27 H27A 0.9500 .
C28 C29 1.387(7) .
C28 H28A 0.9500 .
C29 H29A 0.9500 .
C30 C31 1.391(6) .
C30 C35 1.402(7) .
C31 C32 1.392(7) .
C31 H31A 0.9500 .
C32 C33 1.388(8) .
C32 H32A 0.9500 .
C33 C34 1.379(8) .
C33 H33A 0.9500 .
C34 C35 1.381(7) .
C34 H34A 0.9500 .
C35 H35A 0.9500 .
C36 C41 1.382(7) .
C36 C37 1.388(7) .
C37 C38 1.401(7) .
C37 H37A 0.9500 .
C38 C39 1.378(9) .
C38 H38A 0.9500 .
C39 C40 1.388(9) .
C39 H39A 0.9500 .
C40 C41 1.391(7) .
C40 H40A 0.9500 .
C41 H41A 0.9500 .
Cl1 C42 1.760(5) .
Cl2 C42 1.766(6) .
Cl3 C42 1.759(5) .
C42 H42A 1.0000 .
Cl4 C43 1.766(5) .
Cl5 C43 1.757(5) .
Cl6 C43 1.753(5) .
C43 H43A 1.0000 .
